data_4037518
loop_
_publ_author_name
'Fesenko, Anastasia A.'
'Grigoriev, Mikhail S.'
'Shutalev, Anatoly D.'

_publ_section_title
;
 Nucleophile-Mediated Ring Expansion of 5-Acyl-substituted
 4-Mesyloxymethyl-1,2,3,4-tetrahydropyrimidin-2-ones in the Synthesis of
 7-Membered Analogues of Biginelli Compounds and Related Heterocycles.
;
_journal_issue 15
_journal_name_full 'The Journal of organic chemistry'
_journal_page_first 8085
_journal_page_last 8110
_journal_paper_doi 10.1021/acs.joc.7b01348
_journal_volume 82
_journal_year 2017
_chemical_formula_sum 'C14 H16 N2 O4'
_chemical_formula_weight 276.29
_space_group_crystal_system orthorhombic
_space_group_IT_number 61
_space_group_name_Hall '-P 2ac 2ab'
_space_group_name_H-M_alt 'P b c a'
_atom_sites_solution_hydrogens mixed
_audit_creation_method SHELXL-2014
_cell_angle_alpha 90
_cell_angle_beta 90
_cell_angle_gamma 90
_cell_formula_units_Z 8
_cell_length_a 9.5731(5)
_cell_length_b 14.4963(9)
_cell_length_c 18.9287(11)
_cell_measurement_reflns_used 4680
_cell_measurement_temperature 100(2)
_cell_measurement_theta_max 29.97
_cell_measurement_theta_min 2.77
_cell_volume 2626.8(3)
_computing_structure_refinement 'SHELXL-2014 (Sheldrick, 2015)'
_diffrn_ambient_temperature 100(2)
_diffrn_measured_fraction_theta_full 0.994
_diffrn_measured_fraction_theta_max 0.996
_diffrn_measurement_device_type 'Bruker KAPPA APEX II area-detector diffractometer'
_diffrn_radiation_type MoK\a
_diffrn_radiation_wavelength 0.71073
_diffrn_reflns_av_R_equivalents 0.0683
_diffrn_reflns_av_unetI/netI 0.0361
_diffrn_reflns_Laue_measured_fraction_full 0.994
_diffrn_reflns_Laue_measured_fraction_max 0.996
_diffrn_reflns_limit_h_max 13
_diffrn_reflns_limit_h_min -13
_diffrn_reflns_limit_k_max 20
_diffrn_reflns_limit_k_min -20
_diffrn_reflns_limit_l_max 26
_diffrn_reflns_limit_l_min -26
_diffrn_reflns_number 35587
_diffrn_reflns_point_group_measured_fraction_full 0.994
_diffrn_reflns_point_group_measured_fraction_max 0.996
_diffrn_reflns_theta_full 25.242
_diffrn_reflns_theta_max 29.999
_diffrn_reflns_theta_min 4.116
_exptl_absorpt_coefficient_mu 0.104
_exptl_crystal_colour colourless
_exptl_crystal_density_diffrn 1.397
_exptl_crystal_description fragment
_exptl_crystal_F_000 1168
_exptl_crystal_size_max 0.420
_exptl_crystal_size_mid 0.200
_exptl_crystal_size_min 0.120
_refine_diff_density_max 0.716
_refine_diff_density_min -0.369
_refine_diff_density_rms 0.061
_refine_ls_extinction_method none
_refine_ls_goodness_of_fit_ref 1.050
_refine_ls_hydrogen_treatment mixed
_refine_ls_matrix_type full
_refine_ls_number_parameters 189
_refine_ls_number_reflns 3821
_refine_ls_number_restraints 0
_refine_ls_restrained_S_all 1.050
_refine_ls_R_factor_all 0.0681
_refine_ls_R_factor_gt 0.0467
_refine_ls_shift/su_max 0.000
_refine_ls_shift/su_mean 0.000
_refine_ls_structure_factor_coef Fsqd
_refine_ls_weighting_details 'w=1/[\s^2^(Fo^2^)+(0.0650P)^2^+1.2524P] where P=(Fo^2^+2Fc^2^)/3'
_refine_ls_weighting_scheme calc
_refine_ls_wR_factor_gt 0.1197
_refine_ls_wR_factor_ref 0.1330
_reflns_Friedel_coverage 0.000
_reflns_number_gt 2901
_reflns_number_total 3821
_reflns_threshold_expression 'I > 2\s(I)'
_cod_data_source_file jo7b01348_si_002.cif
_cod_data_source_block 21a
_cod_database_code 4037518
_shelx_space_group_comment
;
The symmetry employed for this shelxl refinement is uniquely defined
by the following loop, which should always be used as a source of
symmetry information in preference to the above space-group names.
They are only intended as comments.
;
_shelx_estimated_absorpt_t_min 0.958
_shelx_estimated_absorpt_t_max 0.988
_shelxl_version_number 2014-3

loop_
_space_group_symop_operation_xyz
'x, y, z'
'x+1/2, -y+1/2, -z'
'-x, y+1/2, -z+1/2'
'-x+1/2, -y, z+1/2'
'-x, -y, -z'
'-x-1/2, y-1/2, z'
'x, -y-1/2, z-1/2'
'x-1/2, y, -z-1/2'

loop_
_atom_site_label
_atom_site_type_symbol
_atom_site_fract_x
_atom_site_fract_y
_atom_site_fract_z
_atom_site_U_iso_or_equiv
_atom_site_adp_type
_atom_site_occupancy
_atom_site_site_symmetry_order
_atom_site_calc_flag
_atom_site_refinement_flags_posn
_atom_site_refinement_flags_adp
O1 O 0.41211(11) 0.56392(7) 0.43261(5) 0.0165(2) Uani 1 1 d . .
O2 O 0.45433(12) 0.25997(8) 0.40774(6) 0.0215(3) Uani 1 1 d . .
O3 O 0.23393(14) 0.17124(8) 0.28121(6) 0.0255(3) Uani 1 1 d . .
O4 O 0.37010(11) 0.25579(7) 0.21030(6) 0.0187(2) Uani 1 1 d . .
N1 N 0.39528(14) 0.41074(9) 0.44717(7) 0.0161(3) Uani 1 1 d . .
H1 H 0.441(2) 0.4220(14) 0.4852(11) 0.027(5) Uiso 1 1 d . .
N3 N 0.32506(12) 0.48587(9) 0.33974(6) 0.0128(2) Uani 1 1 d . .
H3 H 0.315(2) 0.5385(16) 0.3222(12) 0.033(6) Uiso 1 1 d . .
C2 C 0.37874(14) 0.48790(10) 0.40780(7) 0.0126(3) Uani 1 1 d . .
C4 C 0.31097(14) 0.41391(9) 0.29059(7) 0.0118(3) Uani 1 1 d . .
C5 C 0.27397(14) 0.32791(9) 0.31091(7) 0.0124(3) Uani 1 1 d . .
C6 C 0.22660(15) 0.31126(10) 0.38541(7) 0.0149(3) Uani 1 1 d . .
H6A H 0.1826 0.2496 0.3888 0.018 Uiso 1 1 calc R U
H6B H 0.1558 0.3580 0.3986 0.018 Uiso 1 1 calc R U
C7 C 0.34864(15) 0.31659(10) 0.43594(7) 0.0151(3) Uani 1 1 d . .
H7A H 0.3188 0.2903 0.4824 0.018 Uiso 1 1 calc R U
C8 C 0.33242(14) 0.44477(9) 0.21655(7) 0.0121(3) Uani 1 1 d . .
C9 C 0.44945(15) 0.49653(10) 0.19796(8) 0.0146(3) Uani 1 1 d . .
H9A H 0.5162 0.5126 0.2330 0.018 Uiso 1 1 calc R U
C10 C 0.46942(16) 0.52490(11) 0.12839(8) 0.0184(3) Uani 1 1 d . .
H10A H 0.5495 0.5601 0.1161 0.022 Uiso 1 1 calc R U
C11 C 0.37194(16) 0.50160(11) 0.07706(8) 0.0190(3) Uani 1 1 d . .
H11A H 0.3862 0.5200 0.0294 0.023 Uiso 1 1 calc R U
C12 C 0.25364(16) 0.45140(11) 0.09521(8) 0.0184(3) Uani 1 1 d . .
H12A H 0.1866 0.4363 0.0601 0.022 Uiso 1 1 calc R U
C13 C 0.23313(15) 0.42321(10) 0.16461(7) 0.0154(3) Uani 1 1 d . .
H13A H 0.1518 0.3893 0.1769 0.018 Uiso 1 1 calc R U
C14 C 0.28808(15) 0.24436(10) 0.26665(7) 0.0144(3) Uani 1 1 d . .
C15 C 0.38618(18) 0.17706(11) 0.16486(8) 0.0219(3) Uani 1 1 d . .
H15A H 0.4480 0.1930 0.1255 0.033 Uiso 1 1 calc R U
H15B H 0.4268 0.1259 0.1917 0.033 Uiso 1 1 calc R U
H15C H 0.2947 0.1587 0.1464 0.033 Uiso 1 1 calc R U
C16 C 0.55720(19) 0.23633(12) 0.45854(10) 0.0294(4) Uani 1 1 d . .
H16A H 0.6282 0.1971 0.4365 0.044 Uiso 1 1 calc R U
H16B H 0.6013 0.2926 0.4765 0.044 Uiso 1 1 calc R U
H16C H 0.5132 0.2030 0.4977 0.044 Uiso 1 1 calc R U

loop_
_atom_site_aniso_label
_atom_site_aniso_U_11
_atom_site_aniso_U_22
_atom_site_aniso_U_33
_atom_site_aniso_U_23
_atom_site_aniso_U_13
_atom_site_aniso_U_12
O1 0.0238(5) 0.0128(5) 0.0128(5) -0.0016(4) -0.0012(4) -0.0021(4)
O2 0.0231(5) 0.0201(6) 0.0214(6) -0.0034(4) -0.0060(4) 0.0065(4)
O3 0.0416(7) 0.0140(5) 0.0208(6) -0.0007(4) 0.0048(5) -0.0094(5)
O4 0.0241(5) 0.0127(5) 0.0193(5) -0.0030(4) 0.0065(4) -0.0007(4)
N1 0.0236(6) 0.0125(6) 0.0122(6) -0.0002(4) -0.0048(5) -0.0012(5)
N3 0.0173(5) 0.0099(5) 0.0114(5) -0.0001(4) -0.0014(4) 0.0007(4)
C2 0.0139(6) 0.0126(6) 0.0114(6) -0.0011(5) 0.0011(5) -0.0006(5)
C4 0.0117(6) 0.0128(6) 0.0108(6) -0.0005(5) -0.0008(5) 0.0006(5)
C5 0.0141(6) 0.0127(6) 0.0105(6) 0.0006(5) -0.0007(5) -0.0007(5)
C6 0.0183(6) 0.0147(6) 0.0116(6) 0.0017(5) 0.0005(5) -0.0027(5)
C7 0.0215(7) 0.0119(6) 0.0120(6) 0.0009(5) -0.0003(5) -0.0013(5)
C8 0.0149(6) 0.0096(6) 0.0117(6) -0.0005(5) 0.0001(5) 0.0019(5)
C9 0.0150(6) 0.0144(7) 0.0145(7) 0.0017(5) -0.0011(5) 0.0000(5)
C10 0.0182(7) 0.0185(7) 0.0186(7) 0.0042(6) 0.0028(5) -0.0003(5)
C11 0.0236(7) 0.0201(7) 0.0135(6) 0.0031(6) 0.0016(5) 0.0024(6)
C12 0.0220(7) 0.0203(7) 0.0129(6) 0.0003(5) -0.0035(5) 0.0005(6)
C13 0.0170(6) 0.0146(6) 0.0147(6) 0.0008(5) -0.0017(5) -0.0005(5)
C14 0.0177(6) 0.0131(6) 0.0124(6) 0.0013(5) -0.0023(5) -0.0006(5)
C15 0.0310(8) 0.0165(7) 0.0181(7) -0.0057(6) 0.0013(6) 0.0037(6)
C16 0.0336(9) 0.0208(8) 0.0338(9) -0.0052(7) -0.0175(8) 0.0071(7)

loop_
_atom_type_symbol
_atom_type_description
_atom_type_scat_dispersion_real
_atom_type_scat_dispersion_imag
_atom_type_scat_source
C C 0.0033 0.0016 'International Tables Vol C Tables 4.2.6.8 and 6.1.1.4'
H H 0.0000 0.0000 'International Tables Vol C Tables 4.2.6.8 and 6.1.1.4'
N N 0.0061 0.0033 'International Tables Vol C Tables 4.2.6.8 and 6.1.1.4'
O O 0.0106 0.0060 'International Tables Vol C Tables 4.2.6.8 and 6.1.1.4'

loop_
_geom_angle_atom_site_label_1
_geom_angle_atom_site_label_2
_geom_angle_atom_site_label_3
_geom_angle
C7 O2 C16 112.50(12)
C14 O4 C15 116.28(12)
C2 N1 C7 131.34(12)
C2 N1 H1 111.4(14)
C7 N1 H1 117.3(14)
C2 N3 C4 131.80(12)
C2 N3 H3 113.0(16)
C4 N3 H3 113.8(16)
O1 C2 N1 119.73(13)
O1 C2 N3 117.78(13)
N1 C2 N3 122.49(13)
C5 C4 N3 121.44(12)
C5 C4 C8 125.62(12)
N3 C4 C8 112.84(12)
C4 C5 C14 124.76(13)
C4 C5 C6 119.65(12)
C14 C5 C6 115.36(12)
C5 C6 C7 110.66(12)
C5 C6 H6A 109.5
C7 C6 H6A 109.5
C5 C6 H6B 109.5
C7 C6 H6B 109.5
H6A C6 H6B 108.1
O2 C7 N1 112.49(12)
O2 C7 C6 106.60(11)
N1 C7 C6 112.23(12)
O2 C7 H7A 108.5
N1 C7 H7A 108.5
C6 C7 H7A 108.5
C9 C8 C13 119.20(13)
C9 C8 C4 120.77(12)
C13 C8 C4 120.03(12)
C10 C9 C8 120.54(13)
C10 C9 H9A 119.7
C8 C9 H9A 119.7
C11 C10 C9 119.83(14)
C11 C10 H10A 120.1
C9 C10 H10A 120.1
C10 C11 C12 120.14(14)
C10 C11 H11A 119.9
C12 C11 H11A 119.9
C11 C12 C13 120.19(14)
C11 C12 H12A 119.9
C13 C12 H12A 119.9
C12 C13 C8 120.08(13)
C12 C13 H13A 120.0
C8 C13 H13A 120.0
O3 C14 O4 122.82(14)
O3 C14 C5 123.26(13)
O4 C14 C5 113.88(12)
O4 C15 H15A 109.5
O4 C15 H15B 109.5
H15A C15 H15B 109.5
O4 C15 H15C 109.5
H15A C15 H15C 109.5
H15B C15 H15C 109.5
O2 C16 H16A 109.5
O2 C16 H16B 109.5
H16A C16 H16B 109.5
O2 C16 H16C 109.5
H16A C16 H16C 109.5
H16B C16 H16C 109.5

loop_
_geom_bond_atom_site_label_1
_geom_bond_atom_site_label_2
_geom_bond_distance
O1 C2 1.2398(17)
O2 C7 1.4080(18)
O2 C16 1.4183(19)
O3 C14 1.2117(18)
O4 C14 1.3347(17)
O4 C15 1.4373(18)
N1 C2 1.3534(18)
N1 C7 1.4517(18)
N1 H1 0.86(2)
N3 C2 1.3872(17)
N3 C4 1.4044(17)
N3 H3 0.84(2)
C4 C5 1.3519(19)
C4 C8 1.4854(19)
C5 C14 1.479(2)
C5 C6 1.5008(19)
C6 C7 1.512(2)
C6 H6A 0.9900
C6 H6B 0.9900
C7 H7A 1.0000
C8 C9 1.394(2)
C8 C13 1.4028(19)
C9 C10 1.393(2)
C9 H9A 0.9500
C10 C11 1.389(2)
C10 H10A 0.9500
C11 C12 1.389(2)
C11 H11A 0.9500
C12 C13 1.390(2)
C12 H12A 0.9500
C13 H13A 0.9500
C15 H15A 0.9800
C15 H15B 0.9800
C15 H15C 0.9800
C16 H16A 0.9800
C16 H16B 0.9800
C16 H16C 0.9800

loop_
_geom_hbond_atom_site_label_D
_geom_hbond_atom_site_label_H
_geom_hbond_atom_site_label_A
_geom_hbond_distance_DH
_geom_hbond_distance_HA
_geom_hbond_distance_DA
_geom_hbond_angle_DHA
_geom_hbond_site_symmetry_A
N1 H1 O1 0.86(2) 2.11(2) 2.9518(16) 168(2) 5_666
N3 H3 O3 0.84(2) 2.13(2) 2.9610(17) 174(2) 6_665

loop_
_geom_torsion_atom_site_label_1
_geom_torsion_atom_site_label_2
_geom_torsion_atom_site_label_3
_geom_torsion_atom_site_label_4
_geom_torsion
C7 N1 C2 O1 170.40(14)
C7 N1 C2 N3 -9.5(2)
C4 N3 C2 O1 161.48(14)
C4 N3 C2 N1 -18.6(2)
C2 N3 C4 C5 38.8(2)
C2 N3 C4 C8 -144.58(14)
N3 C4 C5 C14 -165.15(13)
C8 C4 C5 C14 18.7(2)
N3 C4 C5 C6 9.0(2)
C8 C4 C5 C6 -167.08(12)
C4 C5 C6 C7 -72.53(17)
C14 C5 C6 C7 102.19(14)
C16 O2 C7 N1 74.22(16)
C16 O2 C7 C6 -162.37(13)
C2 N1 C7 O2 98.66(18)
C2 N1 C7 C6 -21.6(2)
C5 C6 C7 O2 -49.66(15)
C5 C6 C7 N1 73.91(15)
C5 C4 C8 C9 -133.53(15)
N3 C4 C8 C9 50.06(17)
C5 C4 C8 C13 47.5(2)
N3 C4 C8 C13 -128.87(13)
C13 C8 C9 C10 -1.4(2)
C4 C8 C9 C10 179.68(13)
C8 C9 C10 C11 0.1(2)
C9 C10 C11 C12 1.0(2)
C10 C11 C12 C13 -0.9(2)
C11 C12 C13 C8 -0.5(2)
C9 C8 C13 C12 1.6(2)
C4 C8 C13 C12 -179.48(13)
C15 O4 C14 O3 3.0(2)
C15 O4 C14 C5 -179.24(12)
C4 C5 C14 O3 -167.54(15)
C6 C5 C14 O3 18.0(2)
C4 C5 C14 O4 14.7(2)
C6 C5 C14 O4 -159.74(12)
